data_4320811
loop_
_publ_author_name
'Cory Steffek'
'Jeff McMurran'
'Brett Pleune'
'J. Kouvetakis'
'Thomas E. Concolino'
'Arnold L. Rheingold'

_publ_contact_author
;
     Dr. J. Kouvetakis
     Department of Chemistry and Biochemistry
     Arizona State University 
     Tempe AZ 85287
     U. S. A.
;
_publ_contact_author_email KOUVETAKIS@ASUCHM.LA.ASU.EDU
_publ_contact_author_fax +602-965-2747
_publ_contact_author_phone +602-965-0628
_publ_section_title
;
 Synthesis of Cl2InN3, Br2InN3, and Related Adducts
;
_journal_name_full 'Inorganic Chemistry'
_journal_page_first 1615
_journal_page_last 1617
_journal_paper_doi 10.1021/ic990387a
_journal_volume 39
_journal_year 2000
_chemical_formula_sum 'C16 H32 Cl4 In2 N6 O4'
_chemical_formula_weight 743.92
_chemical_name_systematic
; 
 ? 
;
_space_group_IT_number 64
_symmetry_cell_setting orthorhombic
_symmetry_space_group_name_Hall '-C 2ac 2'
_symmetry_space_group_name_H-M 'C m c a'
_atom_sites_solution_hydrogens geom
_atom_sites_solution_primary direct
_atom_sites_solution_secondary difmap
_audit_creation_method SHELXL-97
_cell_angle_alpha 90.00
_cell_angle_beta 90.00
_cell_angle_gamma 90.00
_cell_formula_units_Z 4
_cell_length_a 12.337(2)
_cell_length_b 14.531(5)
_cell_length_c 15.649(2)
_cell_measurement_reflns_used 37
_cell_measurement_temperature 254(2)
_cell_measurement_theta_max 10.85
_cell_measurement_theta_min 4.80
_cell_volume 2805.4(11)
_computing_cell_refinement 'Bruker XSCANS'
_computing_data_collection 'Bruker XSCANS'
_computing_data_reduction 'Bruker SHELXTL'
_computing_molecular_graphics 'Bruker SHELXTL'
_computing_publication_material 'Bruker SHELXTL'
_computing_structure_refinement 'SHELXL-97 (Sheldrick, 1997)'
_computing_structure_solution 'SHELXS-97 (Sheldrick, 1990)'
_diffrn_ambient_temperature 254(2)
_diffrn_measured_fraction_theta_full 0.961
_diffrn_measured_fraction_theta_max 0.961
_diffrn_measurement_device_type 'Bruker P4'
_diffrn_measurement_method '\w scans'
_diffrn_radiation_monochromator graphite
_diffrn_radiation_source 'fine-focus sealed tube'
_diffrn_radiation_type MoK\a
_diffrn_radiation_wavelength 0.71073
_diffrn_reflns_av_R_equivalents 0.0626
_diffrn_reflns_av_sigmaI/netI 0.0789
_diffrn_reflns_limit_h_max 13
_diffrn_reflns_limit_h_min -1
_diffrn_reflns_limit_k_max 14
_diffrn_reflns_limit_k_min -1
_diffrn_reflns_limit_l_max 17
_diffrn_reflns_limit_l_min -17
_diffrn_reflns_number 2273
_diffrn_reflns_theta_full 23.00
_diffrn_reflns_theta_max 23.00
_diffrn_reflns_theta_min 2.53
_diffrn_standards_interval_count 197
_diffrn_standards_number 3
_exptl_absorpt_coefficient_mu 2.056
_exptl_absorpt_correction_T_max 0.7479
_exptl_absorpt_correction_T_min 0.5774
_exptl_absorpt_correction_type empirical
_exptl_crystal_density_diffrn 1.761
_exptl_crystal_density_method 'not measured'
_exptl_crystal_F_000 1472
_exptl_crystal_size_max 0.30
_exptl_crystal_size_mid 0.20
_exptl_crystal_size_min 0.15
_refine_diff_density_max 0.467
_refine_diff_density_min -0.467
_refine_diff_density_rms 0.087
_refine_ls_extinction_method none
_refine_ls_goodness_of_fit_ref 0.844
_refine_ls_hydrogen_treatment mixed
_refine_ls_matrix_type full
_refine_ls_number_parameters 79
_refine_ls_number_reflns 990
_refine_ls_number_restraints 0
_refine_ls_restrained_S_all 0.844
_refine_ls_R_factor_all 0.0998
_refine_ls_R_factor_gt 0.0510
_refine_ls_shift/su_max 0.057
_refine_ls_shift/su_mean 0.010
_refine_ls_structure_factor_coef Fsqd
_refine_ls_weighting_details 'calc w=1/[\s^2^(Fo^2^)+(0.1000P)^2^+0.0000P] where P=(Fo^2^+2Fc^2^)/3'
_refine_ls_weighting_scheme calc
_refine_ls_wR_factor_gt 0.1244
_refine_ls_wR_factor_ref 0.1515
_reflns_number_gt 595
_reflns_number_total 990
_reflns_threshold_expression >2sigma(I)
_cod_data_source_file ic990387a.cif
_cod_data_source_block pluea
_cod_depositor_comments
;
The following automatic conversions were performed:

'_symmetry_cell_setting' value 'Orthorhombic' changed to
'orthorhombic' according to the built-in table from CIF Core
dictionary named 'cif_core.dic' version 2.4.1 from 2010-06-29.

Automatic conversion script
Id: cif_fix_values 1646 2011-03-28 12:23:43Z adriana 
;
_cod_original_cell_volume 2805.5(11)
_cod_database_code 4320811

loop_
_symmetry_equiv_pos_as_xyz
'x, y, z'
'-x, -y+1/2, z+1/2'
'-x, y+1/2, -z+1/2'
'x, -y, -z'
'x+1/2, y+1/2, z'
'-x+1/2, -y+1, z+1/2'
'-x+1/2, y+1, -z+1/2'
'x+1/2, -y+1/2, -z'
'-x, -y, -z'
'x, y-1/2, -z-1/2'
'x, -y-1/2, z-1/2'
'-x, y, z'
'-x+1/2, -y+1/2, -z'
'x+1/2, y, -z-1/2'
'x+1/2, -y, z-1/2'
'-x+1/2, y+1/2, z'

loop_
_atom_site_label
_atom_site_type_symbol
_atom_site_fract_x
_atom_site_fract_y
_atom_site_fract_z
_atom_site_U_iso_or_equiv
_atom_site_adp_type
_atom_site_occupancy
_atom_site_symmetry_multiplicity
_atom_site_calc_flag
_atom_site_refinement_flags
_atom_site_disorder_assembly
_atom_site_disorder_group
In1 In 0.0000 0.08883(8) 0.58375(7) 0.0715(5) Uani 1 2 d S . .
Cl1 Cl 0.1518(3) 0.1594(3) 0.65162(19) 0.1078(12) Uani 1 1 d . . .
O1 O 0.0000 -0.0269(10) 0.6834(8) 0.150(6) Uani 1 2 d S . .
O2 O 0.0000 0.1953(7) 0.4787(6) 0.075(3) Uani 1 2 d S . .
N1 N 0.1039(12) 0.0000 0.5000 0.074(4) Uani 1 2 d S . .
N2 N 0.2021(17) 0.0000 0.5000 0.093(5) Uani 1 2 d S . .
N3 N 0.2936(15) 0.0000 0.5000 0.138(8) Uani 1 2 d S . .
C1 C 0.090(3) -0.0510(13) 0.7289(14) 0.37(3) Uani 1 1 d . . .
H1A H 0.1339 -0.0924 0.6949 0.447 Uiso 1 1 calc R . .
H1B H 0.1324 0.0036 0.7408 0.447 Uiso 1 1 calc R . .
C2 C 0.063(4) -0.0937(12) 0.8052(11) 0.40(5) Uani 1 1 d . . .
H2A H 0.0908 -0.0595 0.8536 0.481 Uiso 1 1 calc R . .
H2B H 0.0908 -0.1560 0.8071 0.481 Uiso 1 1 calc R . .
C3 C 0.0931(9) 0.2448(11) 0.4519(9) 0.128(5) Uani 1 1 d . . .
H3A H 0.1419 0.2048 0.4206 0.154 Uiso 1 1 calc R . .
H3B H 0.1313 0.2696 0.5009 0.154 Uiso 1 1 calc R . .
C4 C 0.0539(10) 0.3194(10) 0.3968(9) 0.141(6) Uani 1 1 d . . .
H4A H 0.0805 0.3780 0.4177 0.169 Uiso 1 1 calc R . .
H4B H 0.0805 0.3106 0.3391 0.169 Uiso 1 1 calc R . .

loop_
_atom_site_aniso_label
_atom_site_aniso_U_11
_atom_site_aniso_U_22
_atom_site_aniso_U_33
_atom_site_aniso_U_23
_atom_site_aniso_U_13
_atom_site_aniso_U_12
In1 0.0850(8) 0.0772(8) 0.0523(6) -0.0011(6) 0.000 0.000
Cl1 0.094(2) 0.141(3) 0.088(2) -0.030(2) -0.025(2) 0.012(2)
O1 0.27(2) 0.109(12) 0.073(9) 0.017(8) 0.000 0.000
O2 0.063(6) 0.077(7) 0.083(7) 0.019(6) 0.000 0.000
N1 0.078(9) 0.084(9) 0.059(8) -0.010(7) 0.000 0.000
N2 0.114(14) 0.086(12) 0.081(11) -0.009(8) 0.000 0.000
N3 0.091(12) 0.161(18) 0.161(18) -0.065(14) 0.000 0.000
C1 0.70(8) 0.141(16) 0.27(3) 0.083(19) -0.33(4) -0.06(3)
C2 0.91(16) 0.143(14) 0.148(14) 0.043(12) -0.24(4) 0.05(3)
C3 0.051(7) 0.188(14) 0.145(12) 0.076(12) -0.010(8) -0.018(9)
C4 0.121(12) 0.125(11) 0.176(12) 0.083(10) -0.020(10) -0.038(9)

loop_
_atom_type_symbol
_atom_type_description
_atom_type_scat_dispersion_real
_atom_type_scat_dispersion_imag
_atom_type_scat_source
C C 0.0033 0.0016 'International Tables Vol C Tables 4.2.6.8 and 6.1.1.4'
H H 0.0000 0.0000 'International Tables Vol C Tables 4.2.6.8 and 6.1.1.4'
N N 0.0061 0.0033 'International Tables Vol C Tables 4.2.6.8 and 6.1.1.4'
O O 0.0106 0.0060 'International Tables Vol C Tables 4.2.6.8 and 6.1.1.4'
Cl Cl 0.1484 0.1585 'International Tables Vol C Tables 4.2.6.8 and 6.1.1.4'
In In -0.7276 1.3100 'International Tables Vol C Tables 4.2.6.8 and 6.1.1.4'

loop_
_geom_angle_atom_site_label_1
_geom_angle_atom_site_label_2
_geom_angle_atom_site_label_3
_geom_angle
_geom_angle_site_symmetry_1
_geom_angle_site_symmetry_3
_geom_angle_publ_flag
N1 In1 N1 69.7(6) 9_556 . ?
N1 In1 O2 88.2(2) 9_556 . ?
N1 In1 O2 88.2(2) . . ?
N1 In1 O1 88.6(3) 9_556 . ?
N1 In1 O1 88.6(3) . . ?
O2 In1 O1 176.1(4) . . ?
N1 In1 Cl1 163.1(3) 9_556 . ?
N1 In1 Cl1 93.4(3) . . ?
O2 In1 Cl1 91.70(18) . . ?
O1 In1 Cl1 90.7(2) . . ?
N1 In1 Cl1 93.4(3) 9_556 12 ?
N1 In1 Cl1 163.1(3) . 12 ?
O2 In1 Cl1 91.70(18) . 12 ?
O1 In1 Cl1 90.7(2) . 12 ?
Cl1 In1 Cl1 103.53(17) . 12 ?
C1 O1 C1 109(3) . 12 ?
C1 O1 In1 123.0(13) . . ?
C1 O1 In1 123.0(13) 12 . ?
C3 O2 C3 108.2(12) . 12 ?
C3 O2 In1 124.2(6) . . ?
C3 O2 In1 124.2(6) 12 . ?
N2 N1 In1 124.9(3) . 9_556 ?
N2 N1 In1 124.9(3) . . ?
In1 N1 In1 110.3(6) 9_556 . ?
N3 N2 N1 180.000(4) . . ?
C2 C1 O1 112(3) . . ?
C1 C2 C2 104(3) . 12 ?
O2 C3 C4 106.4(10) . . ?
C4 C4 C3 109.2(7) 12 . ?

loop_
_geom_bond_atom_site_label_1
_geom_bond_atom_site_label_2
_geom_bond_distance
_geom_bond_site_symmetry_2
_geom_bond_publ_flag
In1 N1 2.242(8) 9_556 ?
In1 N1 2.242(8) . ?
In1 O2 2.257(10) . ?
In1 O1 2.293(13) . ?
In1 Cl1 2.385(3) . ?
In1 Cl1 2.385(3) 12 ?
O1 C1 1.36(2) . ?
O1 C1 1.36(2) 12 ?
O2 C3 1.418(12) . ?
O2 C3 1.418(12) 12 ?
N1 N2 1.212(19) . ?
N1 In1 2.242(8) 9_556 ?
N2 N3 1.128(18) . ?
C1 C2 1.39(3) . ?
C2 C2 1.55(10) 12 ?
C3 C4 1.468(16) . ?
C4 C4 1.33(2) 12 ?
